data_7001173
loop_
_publ_author_name
'Berthet, Jean-Claude'
'Siffredi, G\'erald'
'Thu\'ery, Pierre'
'Ephritikhine, Michel'

_publ_section_title
;
 Synthesis and crystal structure of pentavalent uranyl complexes. The
 remarkable stability of UO2X (X = I, SO3CF3) in non-aqueous solutions
;
_journal_issue 18
_journal_name_full 'Dalton Transactions'
_journal_page_first 3478
_journal_page_last 3494
_journal_paper_doi 10.1039/b820659g
_journal_year 2009
_chemical_formula_moiety 'C37 H43 N9 O2 U, C F3 O3 S, C7.50 H7.50 N1.50'
_chemical_formula_sum 'C45.5 H50.5 F3 N10.5 O5 S U'
_chemical_formula_weight 1151.55
_space_group_IT_number 2
_symmetry_cell_setting triclinic
_symmetry_space_group_name_Hall '-P 1'
_symmetry_space_group_name_H-M 'P -1'
_atom_sites_solution_hydrogens geom
_atom_sites_solution_primary heavy
_atom_sites_solution_secondary difmap
_audit_creation_method SHELXL-97
_cell_angle_alpha 110.201(6)
_cell_angle_beta 98.845(8)
_cell_angle_gamma 94.538(9)
_cell_formula_units_Z 2
_cell_length_a 12.5854(12)
_cell_length_b 14.1686(19)
_cell_length_c 14.4513(19)
_cell_measurement_reflns_used 91211
_cell_measurement_temperature 100(2)
_cell_measurement_theta_max 25.68
_cell_measurement_theta_min 2.91
_cell_volume 2365.2(5)
_computing_cell_refinement 'HKL2000 (Otwinowski & Minor, 1997)'
_computing_data_collection 'COLLECT (Hooft, 1998)'
_computing_data_reduction 'HKL2000 (Otwinowski & Minor, 1997)'
_computing_molecular_graphics 'SHELXTL (Sheldrick, 1999)'
_computing_publication_material 'SHELXTL (Sheldrick, 1999); PLATON (Spek, 2003)'
_computing_structure_refinement 'SHELXL-97 (Sheldrick, 1997)'
_computing_structure_solution 'SHELXS-97 (Sheldrick, 1997)'
_diffrn_ambient_temperature 100(2)
_diffrn_measured_fraction_theta_full 0.996
_diffrn_measured_fraction_theta_max 0.996
_diffrn_measurement_device_type 'Nonius Kappa-CCD area-detector diffractometer'
_diffrn_measurement_method 'two \f and ten \w scans with 2\% steps'
_diffrn_radiation_monochromator graphite
_diffrn_radiation_source 'fine-focus sealed tube'
_diffrn_radiation_type MoK\a
_diffrn_radiation_wavelength 0.71073
_diffrn_reflns_av_R_equivalents 0.0927
_diffrn_reflns_av_sigmaI/netI 0.0988
_diffrn_reflns_limit_h_max 15
_diffrn_reflns_limit_h_min -15
_diffrn_reflns_limit_k_max 17
_diffrn_reflns_limit_k_min -17
_diffrn_reflns_limit_l_max 17
_diffrn_reflns_limit_l_min -17
_diffrn_reflns_number 91211
_diffrn_reflns_theta_full 25.68
_diffrn_reflns_theta_max 25.68
_diffrn_reflns_theta_min 2.91
_diffrn_standards_decay_% 0
_diffrn_standards_interval_time 0
_diffrn_standards_number 0
_exptl_absorpt_coefficient_mu 3.544
_exptl_absorpt_correction_T_max 0.609
_exptl_absorpt_correction_T_min 0.537
_exptl_absorpt_correction_type multi-scan
_exptl_absorpt_process_details 'SCALEPACK (Otwinowski & Minor, 1997)'
_exptl_crystal_colour 'translucent dark brown-green'
_exptl_crystal_density_diffrn 1.617
_exptl_crystal_density_method 'not measured'
_exptl_crystal_description irregular
_exptl_crystal_F_000 1144
_exptl_crystal_size_max 0.17
_exptl_crystal_size_mid 0.17
_exptl_crystal_size_min 0.14
_refine_diff_density_max 1.336
_refine_diff_density_min -1.290
_refine_diff_density_rms 0.121
_refine_ls_extinction_method none
_refine_ls_goodness_of_fit_ref 1.040
_refine_ls_hydrogen_treatment constr
_refine_ls_matrix_type full
_refine_ls_number_parameters 603
_refine_ls_number_reflns 8946
_refine_ls_number_restraints 45
_refine_ls_restrained_S_all 1.078
_refine_ls_R_factor_all 0.0511
_refine_ls_R_factor_gt 0.0431
_refine_ls_shift/su_max 0.001
_refine_ls_shift/su_mean 0.000
_refine_ls_structure_factor_coef Fsqd
_refine_ls_weighting_details 'calc w=1/[\s^2^(Fo^2^)+(0.0439P)^2^] where P=(Fo^2^+2Fc^2^)/3'
_refine_ls_weighting_scheme calc
_refine_ls_wR_factor_gt 0.1027
_refine_ls_wR_factor_ref 0.1058
_reflns_number_gt 7820
_reflns_number_total 8946
_reflns_threshold_expression >2sigma(I)
_cod_data_source_file b820659g.txt
_cod_data_source_block 15.1.5py
_cod_original_formula_sum 'C45.50 H50.50 F3 N10.50 O5 S U'
_cod_database_code 7001173

loop_
_symmetry_equiv_pos_as_xyz
'x, y, z'
'-x, -y, -z'

loop_
_atom_site_label
_atom_site_type_symbol
_atom_site_fract_x
_atom_site_fract_y
_atom_site_fract_z
_atom_site_U_iso_or_equiv
_atom_site_adp_type
_atom_site_occupancy
_atom_site_symmetry_multiplicity
_atom_site_calc_flag
_atom_site_refinement_flags
_atom_site_disorder_assembly
_atom_site_disorder_group
U U 0.766364(15) 0.520250(12) 0.518860(13) 0.03871(9) Uani 1 1 d . . .
S1 S 0.21485(14) 0.10860(10) 0.87635(10) 0.0499(4) Uani 1 1 d . . .
O1 O 0.6644(3) 0.5933(2) 0.4865(2) 0.0405(9) Uani 1 1 d . . .
O2 O 0.8662(3) 0.4434(3) 0.5485(3) 0.0442(9) Uani 1 1 d . . .
O3 O 0.2374(5) 0.2094(3) 0.8771(3) 0.0707(14) Uani 1 1 d . . .
O4 O 0.1411(4) 0.0976(3) 0.9403(3) 0.0714(15) Uani 1 1 d . . .
O5 O 0.2001(4) 0.0269(3) 0.7804(3) 0.0683(14) Uani 1 1 d . . .
N1 N 0.6213(4) 0.4044(3) 0.5512(3) 0.0395(10) Uani 1 1 d . . .
N2 N 0.7312(4) 0.5701(3) 0.7017(3) 0.0387(10) Uani 1 1 d . . .
N3 N 0.8773(4) 0.6885(3) 0.6520(3) 0.0386(10) Uani 1 1 d . . .
N4 N 0.8990(4) 0.6223(3) 0.4580(3) 0.0408(11) Uani 1 1 d . . .
N5 N 0.5677(4) 0.3230(3) 0.4720(3) 0.0398(11) Uani 1 1 d . . .
N6 N 0.5321(4) 0.3556(3) 0.6638(3) 0.0429(11) Uani 1 1 d . . .
N7 N 0.9060(4) 0.5862(3) 0.3604(3) 0.0406(10) Uani 1 1 d . . .
N8 N 1.0220(4) 0.7702(3) 0.4876(3) 0.0452(12) Uani 1 1 d . . .
N9 N 0.7193(4) 0.3905(3) 0.3413(3) 0.0495(12) Uani 1 1 d . . .
N10 N 0.1234(7) 0.7749(6) 0.0006(5) 0.106(3) Uani 1 1 d . . .
F1 F 0.3443(5) 0.0054(3) 0.9518(4) 0.1036(15) Uani 1 1 d U . .
F2 F 0.4253(4) 0.1045(4) 0.8962(4) 0.1106(16) Uani 1 1 d U . .
F3 F 0.3705(4) 0.1619(3) 1.0365(3) 0.0833(13) Uani 1 1 d . . .
C1 C 0.6009(5) 0.4176(4) 0.6422(4) 0.0427(13) Uani 1 1 d . . .
C2 C 0.6645(5) 0.5071(4) 0.7259(4) 0.0421(13) Uani 1 1 d . . .
C3 C 0.6536(5) 0.5237(4) 0.8247(4) 0.0536(16) Uani 1 1 d . . .
H3 H 0.6058 0.4796 0.8391 0.064 Uiso 1 1 calc R . .
C4 C 0.7160(5) 0.6079(4) 0.9011(4) 0.0563(17) Uani 1 1 d . . .
H4 H 0.7117 0.6201 0.9678 0.068 Uiso 1 1 calc R . .
C5 C 0.7840(5) 0.6727(4) 0.8771(4) 0.0511(15) Uani 1 1 d . . .
H5 H 0.8254 0.7295 0.9277 0.061 Uiso 1 1 calc R . .
C6 C 0.7910(5) 0.6539(4) 0.7782(4) 0.0415(12) Uani 1 1 d . . .
C7 C 0.8634(4) 0.7214(4) 0.7486(4) 0.0398(12) Uani 1 1 d . . .
C8 C 0.9137(5) 0.8161(4) 0.8181(4) 0.0490(14) Uani 1 1 d . . .
H8 H 0.9007 0.8385 0.8833 0.059 Uiso 1 1 calc R . .
C9 C 0.9828(5) 0.8761(4) 0.7887(4) 0.0546(16) Uani 1 1 d . . .
H9 H 1.0185 0.9386 0.8346 0.066 Uiso 1 1 calc R . .
C10 C 0.9987(5) 0.8432(4) 0.6912(4) 0.0486(14) Uani 1 1 d . . .
H10 H 1.0446 0.8829 0.6702 0.058 Uiso 1 1 calc R . .
C11 C 0.9448(5) 0.7495(4) 0.6250(4) 0.0424(12) Uani 1 1 d . . .
C12 C 0.9564(5) 0.7116(4) 0.5172(4) 0.0416(13) Uani 1 1 d . . .
C13 C 0.4969(5) 0.2599(3) 0.4872(4) 0.0396(12) Uani 1 1 d . . .
C14 C 0.4773(5) 0.2747(4) 0.5859(4) 0.0410(13) Uani 1 1 d . . .
C15 C 0.3992(5) 0.2024(4) 0.6094(4) 0.0494(15) Uani 1 1 d . . .
C16 C 0.3630(6) 0.1046(5) 0.5169(4) 0.068(2) Uani 1 1 d D . .
H16A H 0.4186 0.0607 0.5156 0.082 Uiso 1 1 calc R . .
H16B H 0.2973 0.0697 0.5245 0.082 Uiso 1 1 calc R . .
C17 C 0.3421(6) 0.1175(5) 0.4202(4) 0.071(2) Uani 1 1 d D . .
H17A H 0.2827 0.1570 0.4196 0.085 Uiso 1 1 calc R . .
H17B H 0.3183 0.0511 0.3679 0.085 Uiso 1 1 calc R . .
C18 C 0.4393(5) 0.1699(4) 0.3934(4) 0.0459(14) Uani 1 1 d . . .
C19 C 0.4585(6) 0.1723(5) 0.6926(5) 0.0564(16) Uani 1 1 d . . .
H19A H 0.4861 0.2322 0.7511 0.085 Uiso 1 1 calc R . .
H19B H 0.5178 0.1378 0.6704 0.085 Uiso 1 1 calc R . .
H19C H 0.4091 0.1281 0.7090 0.085 Uiso 1 1 calc R . .
C20 C 0.3034(6) 0.2546(5) 0.6419(6) 0.0650(18) Uani 1 1 d . . .
H20A H 0.3292 0.3219 0.6899 0.098 Uiso 1 1 calc R . .
H20B H 0.2633 0.2164 0.6719 0.098 Uiso 1 1 calc R . .
H20C H 0.2571 0.2585 0.5844 0.098 Uiso 1 1 calc R . .
C21 C 0.3971(5) 0.2082(4) 0.3104(4) 0.0568(15) Uani 1 1 d . . .
H21A H 0.3482 0.2560 0.3332 0.085 Uiso 1 1 calc R . .
H21B H 0.3596 0.1520 0.2521 0.085 Uiso 1 1 calc R . .
H21C H 0.4571 0.2408 0.2934 0.085 Uiso 1 1 calc R . .
C22 C 0.5221(6) 0.0997(4) 0.3598(5) 0.0583(16) Uani 1 1 d . . .
H22A H 0.5830 0.1368 0.3487 0.087 Uiso 1 1 calc R . .
H22B H 0.4894 0.0447 0.2985 0.087 Uiso 1 1 calc R . .
H22C H 0.5464 0.0730 0.4108 0.087 Uiso 1 1 calc R . .
C23 C 0.9713(5) 0.6398(4) 0.3269(4) 0.0418(13) Uani 1 1 d . . .
C24 C 1.0318(5) 0.7344(4) 0.3926(4) 0.0431(13) Uani 1 1 d . . .
C25 C 1.1087(6) 0.7974(4) 0.3592(4) 0.0542(16) Uani 1 1 d . . .
C26 C 1.1207(8) 0.7474(6) 0.2560(5) 0.108(3) Uani 1 1 d DU . .
H26A H 1.1211 0.7992 0.2262 0.129 Uiso 1 1 calc R . .
H26B H 1.1928 0.7275 0.2591 0.129 Uiso 1 1 calc R . .
C27 C 1.0463(8) 0.6587(6) 0.1836(5) 0.111(3) Uani 1 1 d DU . .
H27A H 1.0902 0.6155 0.1422 0.134 Uiso 1 1 calc R . .
H27B H 0.9992 0.6833 0.1399 0.134 Uiso 1 1 calc R . .
C28 C 0.9746(5) 0.5917(4) 0.2158(4) 0.0520(15) Uani 1 1 d D . .
C29 C 1.0661(7) 0.9006(5) 0.3744(6) 0.080(2) Uani 1 1 d U . .
H29A H 0.9950 0.8890 0.3337 0.120 Uiso 1 1 calc R . .
H29B H 1.1146 0.9431 0.3552 0.120 Uiso 1 1 calc R . .
H29C H 1.0623 0.9336 0.4439 0.120 Uiso 1 1 calc R . .
C30 C 1.2222(6) 0.8158(5) 0.4236(6) 0.068(2) Uani 1 1 d . . .
H30A H 1.2182 0.8455 0.4933 0.103 Uiso 1 1 calc R . .
H30B H 1.2695 0.8611 0.4065 0.103 Uiso 1 1 calc R . .
H30C H 1.2501 0.7524 0.4113 0.103 Uiso 1 1 calc R . .
C31 C 0.8627(7) 0.5783(5) 0.1528(5) 0.077(2) Uani 1 1 d . . .
H31A H 0.8373 0.6431 0.1673 0.115 Uiso 1 1 calc R . .
H31B H 0.8135 0.5332 0.1682 0.115 Uiso 1 1 calc R . .
H31C H 0.8663 0.5503 0.0828 0.115 Uiso 1 1 calc R . .
C32 C 1.0106(7) 0.4905(5) 0.1947(5) 0.087(3) Uani 1 1 d . . .
H32A H 1.0166 0.4621 0.1253 0.131 Uiso 1 1 calc R . .
H32B H 0.9586 0.4464 0.2085 0.131 Uiso 1 1 calc R . .
H32C H 1.0801 0.4975 0.2365 0.131 Uiso 1 1 calc R . .
C33 C 0.7562(6) 0.2990(5) 0.3174(5) 0.0636(17) Uani 1 1 d . . .
H33 H 0.8087 0.2901 0.3653 0.076 Uiso 1 1 calc R . .
C34 C 0.7224(7) 0.2199(5) 0.2288(5) 0.073(2) Uani 1 1 d . . .
H34 H 0.7527 0.1599 0.2160 0.088 Uiso 1 1 calc R . .
C35 C 0.6422(7) 0.2305(5) 0.1586(5) 0.071(2) Uani 1 1 d . . .
H35 H 0.6160 0.1773 0.0977 0.085 Uiso 1 1 calc R . .
C36 C 0.6016(7) 0.3208(5) 0.1800(5) 0.082(2) Uani 1 1 d . . .
H36 H 0.5488 0.3308 0.1331 0.098 Uiso 1 1 calc R . .
C37 C 0.6403(7) 0.3965(5) 0.2722(4) 0.068(2) Uani 1 1 d . . .
H37 H 0.6089 0.4559 0.2871 0.081 Uiso 1 1 calc R . .
C38 C 0.3468(7) 0.0920(5) 0.9418(6) 0.0657(19) Uani 1 1 d . . .
C39 C 0.1273(7) 0.8745(6) 0.0479(6) 0.079(2) Uani 1 1 d . . .
H39 H 0.0683 0.9079 0.0378 0.095 Uiso 1 1 calc R . .
C40 C 0.2236(9) 0.9261(6) 0.1130(7) 0.091(3) Uani 1 1 d U . .
H40 H 0.2293 0.9950 0.1504 0.109 Uiso 1 1 calc R . .
C41 C 0.3070(9) 0.8771(8) 0.1216(8) 0.100(3) Uani 1 1 d U . .
H41 H 0.3726 0.9143 0.1612 0.120 Uiso 1 1 calc R . .
C42 C 0.3026(8) 0.7797(7) 0.0777(7) 0.091(3) Uani 1 1 d . . .
H42 H 0.3635 0.7486 0.0877 0.110 Uiso 1 1 calc R . .
C43 C 0.2141(9) 0.7263(6) 0.0206(6) 0.084(3) Uani 1 1 d . . .
H43 H 0.2093 0.6560 -0.0076 0.100 Uiso 1 1 calc R . .
C44 C 0.5901(9) 0.4748(7) 0.0428(7) 0.102(3) Uani 1 1 d . . .
C45 C 0.5152(8) 0.3993(6) -0.0273(6) 0.084(2) Uani 1 1 d . . .
C46 C 0.4260(7) 0.4274(6) -0.0732(6) 0.080(2) Uani 1 1 d . . .

loop_
_atom_site_aniso_label
_atom_site_aniso_U_11
_atom_site_aniso_U_22
_atom_site_aniso_U_33
_atom_site_aniso_U_23
_atom_site_aniso_U_13
_atom_site_aniso_U_12
U 0.03548(15) 0.02886(11) 0.04678(13) 0.00862(8) 0.00702(10) 0.00142(8)
S1 0.0499(10) 0.0383(7) 0.0509(8) 0.0070(6) 0.0062(7) -0.0047(6)
O1 0.041(2) 0.0333(17) 0.0453(19) 0.0155(14) 0.0034(17) 0.0008(15)
O2 0.044(3) 0.0368(18) 0.0479(19) 0.0141(15) 0.0017(18) 0.0038(16)
O3 0.088(4) 0.042(2) 0.078(3) 0.024(2) 0.005(3) 0.003(2)
O4 0.060(3) 0.063(3) 0.068(3) -0.005(2) 0.024(2) -0.020(2)
O5 0.069(3) 0.060(3) 0.055(2) -0.0012(19) 0.013(2) -0.012(2)
N1 0.036(3) 0.034(2) 0.043(2) 0.0101(17) 0.006(2) -0.0010(18)
N2 0.033(3) 0.034(2) 0.044(2) 0.0104(17) 0.005(2) 0.0015(18)
N3 0.032(3) 0.031(2) 0.047(2) 0.0096(17) 0.004(2) 0.0012(17)
N4 0.035(3) 0.036(2) 0.047(2) 0.0075(18) 0.010(2) 0.0042(19)
N5 0.034(3) 0.028(2) 0.049(2) 0.0077(17) 0.004(2) -0.0034(18)
N6 0.038(3) 0.037(2) 0.046(2) 0.0098(18) 0.002(2) 0.0018(19)
N7 0.033(3) 0.037(2) 0.048(2) 0.0130(19) 0.003(2) 0.0054(19)
N8 0.044(3) 0.037(2) 0.052(3) 0.015(2) 0.009(2) -0.001(2)
N9 0.057(4) 0.051(3) 0.041(2) 0.015(2) 0.012(2) 0.010(2)
N10 0.118(8) 0.087(5) 0.092(5) 0.014(4) 0.011(5) 0.001(5)
F1 0.128(4) 0.077(2) 0.107(3) 0.037(2) 0.007(3) 0.038(2)
F2 0.079(3) 0.149(4) 0.108(3) 0.044(3) 0.032(3) 0.024(3)
F3 0.075(3) 0.086(3) 0.064(2) 0.004(2) -0.009(2) 0.017(2)
C1 0.041(4) 0.036(3) 0.052(3) 0.016(2) 0.012(3) 0.004(2)
C2 0.038(3) 0.034(3) 0.049(3) 0.011(2) 0.011(3) -0.002(2)
C3 0.055(4) 0.046(3) 0.049(3) 0.009(2) 0.008(3) -0.011(3)
C4 0.058(4) 0.052(3) 0.045(3) 0.005(2) 0.009(3) -0.006(3)
C5 0.051(4) 0.039(3) 0.046(3) 0.001(2) 0.001(3) -0.006(3)
C6 0.042(4) 0.034(3) 0.044(3) 0.009(2) 0.007(3) 0.006(2)
C7 0.030(3) 0.034(3) 0.050(3) 0.011(2) 0.001(2) 0.003(2)
C8 0.050(4) 0.037(3) 0.044(3) 0.001(2) 0.002(3) -0.005(2)
C9 0.051(4) 0.043(3) 0.054(3) 0.004(2) 0.005(3) -0.007(3)
C10 0.040(4) 0.035(3) 0.063(3) 0.009(2) 0.012(3) -0.005(2)
C11 0.034(3) 0.036(3) 0.053(3) 0.012(2) 0.005(3) 0.003(2)
C12 0.033(3) 0.033(2) 0.055(3) 0.012(2) 0.005(3) 0.002(2)
C13 0.037(3) 0.029(2) 0.047(3) 0.009(2) 0.003(3) 0.005(2)
C14 0.035(3) 0.031(2) 0.053(3) 0.013(2) 0.004(3) 0.002(2)
C15 0.050(4) 0.036(3) 0.057(3) 0.013(2) 0.010(3) -0.007(3)
C16 0.074(5) 0.051(3) 0.068(4) 0.015(3) 0.007(4) -0.018(3)
C17 0.066(5) 0.070(4) 0.056(4) 0.008(3) 0.006(3) -0.036(4)
C18 0.047(4) 0.032(3) 0.050(3) 0.009(2) 0.005(3) -0.005(2)
C19 0.054(4) 0.054(3) 0.067(4) 0.028(3) 0.014(3) 0.008(3)
C20 0.049(4) 0.068(4) 0.089(5) 0.042(4) 0.016(4) 0.003(3)
C21 0.055(4) 0.045(3) 0.056(3) 0.008(2) -0.004(3) 0.007(3)
C22 0.064(5) 0.038(3) 0.061(4) 0.006(2) 0.001(3) 0.014(3)
C23 0.038(3) 0.034(3) 0.052(3) 0.013(2) 0.010(3) 0.008(2)
C24 0.038(3) 0.034(3) 0.056(3) 0.015(2) 0.007(3) 0.002(2)
C25 0.058(4) 0.046(3) 0.056(3) 0.017(3) 0.011(3) -0.006(3)
C26 0.119(5) 0.105(4) 0.095(4) 0.034(4) 0.037(4) -0.023(4)
C27 0.115(5) 0.110(5) 0.098(4) 0.019(3) 0.048(4) -0.022(4)
C28 0.051(4) 0.047(3) 0.052(3) 0.011(2) 0.013(3) -0.001(3)
C29 0.073(4) 0.067(3) 0.108(4) 0.047(3) 0.011(3) -0.004(3)
C30 0.044(4) 0.063(4) 0.110(6) 0.042(4) 0.025(4) 0.005(3)
C31 0.090(7) 0.088(5) 0.050(4) 0.019(3) 0.009(4) 0.035(4)
C32 0.093(7) 0.086(5) 0.055(4) -0.009(3) -0.009(4) 0.056(4)
C33 0.054(5) 0.058(4) 0.066(4) 0.008(3) 0.004(3) 0.018(3)
C34 0.073(6) 0.062(4) 0.072(4) 0.008(3) 0.009(4) 0.021(3)
C35 0.079(6) 0.059(4) 0.061(4) 0.007(3) 0.010(4) 0.006(4)
C36 0.103(7) 0.060(4) 0.066(4) 0.014(3) -0.009(4) 0.006(4)
C37 0.088(6) 0.046(3) 0.055(4) 0.008(3) -0.002(4) 0.007(3)
C38 0.058(5) 0.066(4) 0.075(4) 0.026(3) 0.017(4) 0.011(3)
C39 0.071(6) 0.063(4) 0.082(5) 0.010(4) -0.014(4) 0.018(4)
C40 0.092(5) 0.065(4) 0.105(4) 0.025(3) 0.000(4) 0.007(3)
C41 0.081(5) 0.104(5) 0.112(5) 0.044(4) 0.009(4) -0.003(4)
C42 0.065(6) 0.105(7) 0.108(7) 0.038(6) 0.021(5) 0.023(5)
C43 0.107(8) 0.068(5) 0.079(5) 0.025(4) 0.020(5) 0.036(5)
C44 0.118(9) 0.082(6) 0.105(6) 0.032(5) 0.036(6) -0.015(6)
C45 0.072(6) 0.098(6) 0.072(5) 0.026(4) 0.012(4) -0.008(5)
C46 0.070(6) 0.080(5) 0.092(6) 0.029(4) 0.024(5) 0.012(4)

loop_
_atom_type_symbol
_atom_type_description
_atom_type_scat_dispersion_real
_atom_type_scat_dispersion_imag
_atom_type_scat_source
C C 0.0033 0.0016 'International Tables Vol C Tables 4.2.6.8 and 6.1.1.4'
H H 0.0000 0.0000 'International Tables Vol C Tables 4.2.6.8 and 6.1.1.4'
N N 0.0061 0.0033 'International Tables Vol C Tables 4.2.6.8 and 6.1.1.4'
O O 0.0106 0.0060 'International Tables Vol C Tables 4.2.6.8 and 6.1.1.4'
U U -9.6767 9.6646 'International Tables Vol C Tables 4.2.6.8 and 6.1.1.4'
F F 0.0171 0.0103 'International Tables Vol C Tables 4.2.6.8 and 6.1.1.4'
S S 0.1246 0.1234 'International Tables Vol C Tables 4.2.6.8 and 6.1.1.4'

loop_
_geom_angle_atom_site_label_1
_geom_angle_atom_site_label_2
_geom_angle_atom_site_label_3
_geom_angle
_geom_angle_site_symmetry_1
_geom_angle_site_symmetry_3
_geom_angle_publ_flag
O1 U O2 178.25(13) . . ?
O1 U N9 90.11(16) . . ?
O2 U N9 88.37(16) . . ?
O1 U N1 90.79(15) . . ?
O2 U N1 88.17(16) . . ?
N9 U N1 83.62(14) . . ?
O1 U N4 86.66(15) . . ?
O2 U N4 94.16(16) . . ?
N9 U N4 88.05(14) . . ?
N1 U N4 171.29(13) . . ?
O1 U N2 92.07(15) . . ?
O2 U N2 88.70(15) . . ?
N9 U N2 146.05(13) . . ?
N1 U N2 62.48(12) . . ?
N4 U N2 125.90(12) . . ?
O1 U N3 89.03(14) . . ?
O2 U N3 92.72(15) . . ?
N9 U N3 150.80(14) . . ?
N1 U N3 125.57(13) . . ?
N4 U N3 62.76(12) . . ?
N2 U N3 63.14(12) . . ?
O3 S1 O5 116.6(3) . . ?
O3 S1 O4 114.7(3) . . ?
O5 S1 O4 115.5(2) . . ?
O3 S1 C38 101.9(3) . . ?
O5 S1 C38 101.9(3) . . ?
O4 S1 C38 103.0(3) . . ?
C1 N1 N5 119.1(4) . . ?
C1 N1 U 123.3(3) . . ?
N5 N1 U 117.5(3) . . ?
C2 N2 C6 118.1(4) . . ?
C2 N2 U 120.4(3) . . ?
C6 N2 U 120.9(3) . . ?
C7 N3 C11 117.8(4) . . ?
C7 N3 U 121.1(3) . . ?
C11 N3 U 120.9(3) . . ?
C12 N4 N7 118.7(4) . . ?
C12 N4 U 123.1(3) . . ?
N7 N4 U 118.1(3) . . ?
C13 N5 N1 118.8(4) . . ?
C1 N6 C14 116.3(4) . . ?
C23 N7 N4 118.9(4) . . ?
C24 N8 C12 116.7(4) . . ?
C37 N9 C33 114.6(5) . . ?
C37 N9 U 122.6(4) . . ?
C33 N9 U 121.2(4) . . ?
C39 N10 C43 119.9(8) . . ?
N1 C1 N6 125.5(5) . . ?
N1 C1 C2 116.1(4) . . ?
N6 C1 C2 118.3(4) . . ?
N2 C2 C3 122.7(5) . . ?
N2 C2 C1 117.1(4) . . ?
C3 C2 C1 120.2(4) . . ?
C4 C3 C2 118.3(5) . . ?
C4 C3 H3 120.8 . . ?
C2 C3 H3 120.8 . . ?
C5 C4 C3 119.3(5) . . ?
C5 C4 H4 120.3 . . ?
C3 C4 H4 120.3 . . ?
C4 C5 C6 120.3(5) . . ?
C4 C5 H5 119.9 . . ?
C6 C5 H5 119.8 . . ?
N2 C6 C5 121.2(4) . . ?
N2 C6 C7 116.6(4) . . ?
C5 C6 C7 122.2(5) . . ?
N3 C7 C8 121.7(4) . . ?
N3 C7 C6 117.7(4) . . ?
C8 C7 C6 120.7(5) . . ?
C9 C8 C7 119.2(5) . . ?
C9 C8 H8 120.4 . . ?
C7 C8 H8 120.4 . . ?
C10 C9 C8 119.7(5) . . ?
C10 C9 H9 120.2 . . ?
C8 C9 H9 120.2 . . ?
C9 C10 C11 118.6(5) . . ?
C9 C10 H10 120.7 . . ?
C11 C10 H10 120.7 . . ?
N3 C11 C10 123.0(5) . . ?
N3 C11 C12 116.3(4) . . ?
C10 C11 C12 120.7(5) . . ?
N4 C12 N8 125.3(5) . . ?
N4 C12 C11 116.8(4) . . ?
N8 C12 C11 117.9(4) . . ?
N5 C13 C14 121.2(4) . . ?
N5 C13 C18 115.5(4) . . ?
C14 C13 C18 123.3(4) . . ?
N6 C14 C13 119.1(4) . . ?
N6 C14 C15 117.0(5) . . ?
C13 C14 C15 123.9(5) . . ?
C20 C15 C19 110.4(5) . . ?
C20 C15 C14 109.2(5) . . ?
C19 C15 C14 109.1(5) . . ?
C20 C15 C16 111.7(6) . . ?
C19 C15 C16 106.8(5) . . ?
C14 C15 C16 109.6(4) . . ?
C17 C16 C15 115.9(5) . . ?
C17 C16 H16A 108.3 . . ?
C15 C16 H16A 108.3 . . ?
C17 C16 H16B 108.3 . . ?
C15 C16 H16B 108.3 . . ?
H16A C16 H16B 107.4 . . ?
C16 C17 C18 115.8(5) . . ?
C16 C17 H17A 108.3 . . ?
C18 C17 H17A 108.3 . . ?
C16 C17 H17B 108.3 . . ?
C18 C17 H17B 108.3 . . ?
H17A C17 H17B 107.4 . . ?
C22 C18 C21 109.4(5) . . ?
C22 C18 C13 107.7(5) . . ?
C21 C18 C13 109.5(4) . . ?
C22 C18 C17 112.7(5) . . ?
C21 C18 C17 109.1(5) . . ?
C13 C18 C17 108.5(4) . . ?
C15 C19 H19A 109.5 . . ?
C15 C19 H19B 109.5 . . ?
H19A C19 H19B 109.5 . . ?
C15 C19 H19C 109.5 . . ?
H19A C19 H19C 109.5 . . ?
H19B C19 H19C 109.5 . . ?
C15 C20 H20A 109.5 . . ?
C15 C20 H20B 109.5 . . ?
H20A C20 H20B 109.5 . . ?
C15 C20 H20C 109.5 . . ?
H20A C20 H20C 109.5 . . ?
H20B C20 H20C 109.5 . . ?
C18 C21 H21A 109.5 . . ?
C18 C21 H21B 109.5 . . ?
H21A C21 H21B 109.5 . . ?
C18 C21 H21C 109.5 . . ?
H21A C21 H21C 109.5 . . ?
H21B C21 H21C 109.5 . . ?
C18 C22 H22A 109.5 . . ?
C18 C22 H22B 109.5 . . ?
H22A C22 H22B 109.5 . . ?
C18 C22 H22C 109.5 . . ?
H22A C22 H22C 109.5 . . ?
H22B C22 H22C 109.5 . . ?
N7 C23 C24 120.7(5) . . ?
N7 C23 C28 114.9(4) . . ?
C24 C23 C28 124.4(4) . . ?
N8 C24 C23 119.7(5) . . ?
N8 C24 C25 117.3(5) . . ?
C23 C24 C25 122.9(5) . . ?
C26 C25 C24 113.0(5) . . ?
C26 C25 C30 106.0(7) . . ?
C24 C25 C30 109.5(5) . . ?
C26 C25 C29 111.2(7) . . ?
C24 C25 C29 107.6(6) . . ?
C30 C25 C29 109.5(5) . . ?
C25 C26 C27 123.6(7) . . ?
C25 C26 H26A 106.4 . . ?
C27 C26 H26A 106.4 . . ?
C25 C26 H26B 106.4 . . ?
C27 C26 H26B 106.4 . . ?
H26A C26 H26B 106.5 . . ?
C26 C27 C28 122.3(6) . . ?
C26 C27 H27A 106.7 . . ?
C28 C27 H27A 106.7 . . ?
C26 C27 H27B 106.7 . . ?
C28 C27 H27B 106.7 . . ?
H27A C27 H27B 106.6 . . ?
C32 C28 C27 111.1(7) . . ?
C32 C28 C31 108.6(5) . . ?
C27 C28 C31 105.8(6) . . ?
C32 C28 C23 109.7(5) . . ?
C27 C28 C23 111.3(5) . . ?
C31 C28 C23 110.2(5) . . ?
C25 C29 H29A 109.5 . . ?
C25 C29 H29B 109.5 . . ?
H29A C29 H29B 109.5 . . ?
C25 C29 H29C 109.5 . . ?
H29A C29 H29C 109.5 . . ?
H29B C29 H29C 109.5 . . ?
C25 C30 H30A 109.5 . . ?
C25 C30 H30B 109.5 . . ?
H30A C30 H30B 109.5 . . ?
C25 C30 H30C 109.5 . . ?
H30A C30 H30C 109.5 . . ?
H30B C30 H30C 109.5 . . ?
C28 C31 H31A 109.5 . . ?
C28 C31 H31B 109.5 . . ?
H31A C31 H31B 109.5 . . ?
C28 C31 H31C 109.5 . . ?
H31A C31 H31C 109.5 . . ?
H31B C31 H31C 109.5 . . ?
C28 C32 H32A 109.5 . . ?
C28 C32 H32B 109.5 . . ?
H32A C32 H32B 109.5 . . ?
C28 C32 H32C 109.5 . . ?
H32A C32 H32C 109.5 . . ?
H32B C32 H32C 109.5 . . ?
C34 C33 N9 124.9(7) . . ?
C34 C33 H33 117.5 . . ?
N9 C33 H33 117.5 . . ?
C33 C34 C35 118.3(7) . . ?
C33 C34 H34 120.8 . . ?
C35 C34 H34 120.8 . . ?
C36 C35 C34 118.7(7) . . ?
C36 C35 H35 120.6 . . ?
C34 C35 H35 120.6 . . ?
C35 C36 C37 118.9(8) . . ?
C35 C36 H36 120.6 . . ?
C37 C36 H36 120.6 . . ?
N9 C37 C36 124.4(7) . . ?
N9 C37 H37 117.8 . . ?
C36 C37 H37 117.8 . . ?
F1 C38 F2 109.6(7) . . ?
F1 C38 F3 105.6(6) . . ?
F2 C38 F3 108.1(6) . . ?
F1 C38 S1 112.6(6) . . ?
F2 C38 S1 111.4(5) . . ?
F3 C38 S1 109.2(5) . . ?
N10 C39 C40 116.7(9) . . ?
N10 C39 H39 121.7 . . ?
C40 C39 H39 121.7 . . ?
C41 C40 C39 119.8(9) . . ?
C41 C40 H40 120.1 . . ?
C39 C40 H40 120.1 . . ?
C42 C41 C40 123.5(10) . . ?
C42 C41 H41 118.2 . . ?
C40 C41 H41 118.2 . . ?
C43 C42 C41 119.9(10) . . ?
C43 C42 H42 120.1 . . ?
C41 C42 H42 120.1 . . ?
C42 C43 N10 119.8(8) . . ?
C42 C43 H43 120.1 . . ?
N10 C43 H43 120.1 . . ?
C46 C44 C45 122.0(11) 2_665 . ?
C44 C45 C46 117.5(9) . . ?
C44 C46 C45 120.2(8) 2_665 . ?

loop_
_geom_bond_atom_site_label_1
_geom_bond_atom_site_label_2
_geom_bond_distance
_geom_bond_site_symmetry_2
_geom_bond_publ_flag
U O1 1.816(4) . ?
U O2 1.822(4) . ?
U N9 2.533(4) . ?
U N1 2.562(4) . ?
U N4 2.570(4) . ?
U N2 2.606(4) . ?
U N3 2.611(4) . ?
S1 O3 1.430(4) . ?
S1 O5 1.441(4) . ?
S1 O4 1.442(4) . ?
S1 C38 1.855(9) . ?
N1 C1 1.331(7) . ?
N1 N5 1.351(6) . ?
N2 C2 1.346(6) . ?
N2 C6 1.377(6) . ?
N3 C7 1.355(6) . ?
N3 C11 1.356(6) . ?
N4 C12 1.331(6) . ?
N4 N7 1.344(6) . ?
N5 C13 1.310(6) . ?
N6 C1 1.331(6) . ?
N6 C14 1.342(6) . ?
N7 C23 1.328(6) . ?
N8 C24 1.319(7) . ?
N8 C12 1.341(6) . ?
N9 C37 1.326(8) . ?
N9 C33 1.361(7) . ?
N10 C39 1.332(10) . ?
N10 C43 1.423(11) . ?
F1 C38 1.282(8) . ?
F2 C38 1.303(8) . ?
F3 C38 1.354(8) . ?
C1 C2 1.482(7) . ?
C2 C3 1.395(7) . ?
C3 C4 1.391(7) . ?
C3 H3 0.9300 . ?
C4 C5 1.372(7) . ?
C4 H4 0.9300 . ?
C5 C6 1.379(7) . ?
C5 H5 0.9300 . ?
C6 C7 1.479(7) . ?
C7 C8 1.396(7) . ?
C8 C9 1.382(7) . ?
C8 H8 0.9300 . ?
C9 C10 1.374(7) . ?
C9 H9 0.9300 . ?
C10 C11 1.385(7) . ?
C10 H10 0.9300 . ?
C11 C12 1.498(7) . ?
C13 C14 1.431(7) . ?
C13 C18 1.532(7) . ?
C14 C15 1.522(7) . ?
C15 C20 1.515(9) . ?
C15 C19 1.521(9) . ?
C15 C16 1.532(8) . ?
C16 C17 1.458(6) . ?
C16 H16A 0.9700 . ?
C16 H16B 0.9700 . ?
C17 C18 1.548(7) . ?
C17 H17A 0.9700 . ?
C17 H17B 0.9700 . ?
C18 C22 1.516(8) . ?
C18 C21 1.522(8) . ?
C19 H19A 0.9600 . ?
C19 H19B 0.9600 . ?
C19 H19C 0.9600 . ?
C20 H20A 0.9600 . ?
C20 H20B 0.9600 . ?
C20 H20C 0.9600 . ?
C21 H21A 0.9600 . ?
C21 H21B 0.9600 . ?
C21 H21C 0.9600 . ?
C22 H22A 0.9600 . ?
C22 H22B 0.9600 . ?
C22 H22C 0.9600 . ?
C23 C24 1.420(7) . ?
C23 C28 1.521(8) . ?
C24 C25 1.508(7) . ?
C25 C26 1.450(9) . ?
C25 C30 1.528(10) . ?
C25 C29 1.554(10) . ?
C26 C27 1.468(12) . ?
C26 H26A 0.9700 . ?
C26 H26B 0.9700 . ?
C27 C28 1.494(11) . ?
C27 H27A 0.9700 . ?
C27 H27B 0.9700 . ?
C28 C32 1.483(8) . ?
C28 C31 1.515(10) . ?
C29 H29A 0.9600 . ?
C29 H29B 0.9600 . ?
C29 H29C 0.9600 . ?
C30 H30A 0.9600 . ?
C30 H30B 0.9600 . ?
C30 H30C 0.9600 . ?
C31 H31A 0.9600 . ?
C31 H31B 0.9600 . ?
C31 H31C 0.9600 . ?
C32 H32A 0.9600 . ?
C32 H32B 0.9600 . ?
C32 H32C 0.9600 . ?
C33 C34 1.358(9) . ?
C33 H33 0.9300 . ?
C34 C35 1.373(10) . ?
C34 H34 0.9300 . ?
C35 C36 1.368(10) . ?
C35 H35 0.9300 . ?
C36 C37 1.377(9) . ?
C36 H36 0.9300 . ?
C37 H37 0.9300 . ?
C39 C40 1.386(12) . ?
C39 H39 0.9300 . ?
C40 C41 1.317(14) . ?
C40 H40 0.9300 . ?
C41 C42 1.297(13) . ?
C41 H41 0.9300 . ?
C42 C43 1.283(12) . ?
C42 H42 0.9300 . ?
C43 H43 0.9300 . ?
C44 C46 1.345(11) 2_665 ?
C44 C45 1.362(12) . ?
C45 C46 1.372(12) . ?
C46 C44 1.345(11) 2_665 ?
